data_1529603
loop_
_publ_author_name
'Battle, P.D.'
'Jones, C.W.'

_publ_section_title
;
 The Crystal and Magnetic Structures of Sr2 Lu Ru O6, Ba2 Y Ru O6, and Ba2
 Lu Ru O6
;
_journal_name_full 'Journal of Solid State Chemistry'
_journal_page_first 108
_journal_page_last 116
_journal_volume 78
_journal_year 1989
_chemical_formula_sum 'Lu O6 Ru Sr2'
_chemical_name_systematic 'Sr2 Lu Ru O6'
_space_group_IT_number 14
_symmetry_space_group_name_Hall '-P 2yn'
_symmetry_space_group_name_H-M 'P 1 21/n 1'
_cell_angle_alpha 90
_cell_angle_beta 90.16
_cell_angle_gamma 90
_cell_formula_units_Z 2
_cell_length_a 5.74
_cell_length_b 5.7375
_cell_length_c 8.1118
_cell_volume 267.147
_citation_journal_id_ASTM JSSCBI
_cod_data_source_file Battle_JSSCBI_1989_1771.cif
_cod_data_source_block Lu1O6Ru1Sr2
_cod_original_cell_volume 267.1469
_cod_original_sg_symbol_Hall '-P 2ybc (x-z,y,z)'
_cod_original_formula_sum 'Lu1 O6 Ru1 Sr2'
_cod_database_code 1529603

loop_
_symmetry_equiv_pos_as_xyz
x,y,z
-x+1/2,y+1/2,-z+1/2
-x,-y,-z
x-1/2,-y-1/2,z-1/2

loop_
_atom_site_label
_atom_site_type_symbol
_atom_site_fract_x
_atom_site_fract_y
_atom_site_fract_z
_atom_site_occupancy
_atom_site_U_iso_or_equiv
Sr1 Sr+2 0.0028 0.0201 0.2469 1 0.0
Lu1 Lu+3 0.5 0 0 1 0.0
O1 O-2 0.2635 0.2914 0.0326 1 0.0
O2 O-2 0.2034 -0.2285 0.0339 1 0.0
Ru1 Ru+5 0.5 0 0.5 1 0.0
O3 O-2 -0.0574 0.4901 0.2388 1 0.0
